data_7015629
loop_
_publ_author_name
'Zhang, Shuanming'
'Pattacini, Roberto'
'Braunstein, Pierre'

_publ_section_title
;
 Chelating or bridging Pd(ii) and Pt(ii) metalloligands from the
 functional phosphine ligand
 N-(diphenylphosphino)-1,3,4-thiadiazol-2-amine. New heterometallic
 Pd(ii)/Pt(ii) and Pt(ii)/Au(i) complexes.
;
_journal_issue 21
_journal_name_full 'Dalton transactions (Cambridge, England : 2003)'
_journal_page_first 5711
_journal_page_last 5719
_journal_paper_doi 10.1039/c0dt01782e
_journal_volume 40
_journal_year 2011
_chemical_formula_moiety 'C28 H22 Au2 Cl2 N6 P2 Pt S2,4(C H Cl3)'
_chemical_formula_sum 'C32 H26 Au2 Cl14 N6 P2 Pt S2'
_chemical_formula_weight 1705.97
_space_group_IT_number 2
_symmetry_cell_setting triclinic
_symmetry_Int_Tables_number 2
_symmetry_space_group_name_Hall '-P 1'
_symmetry_space_group_name_H-M 'P -1'
_atom_sites_solution_hydrogens geom
_atom_sites_solution_primary direct
_atom_sites_solution_secondary difmap
_audit_creation_method SHELXL-97
_cell_angle_alpha 89.302(5)
_cell_angle_beta 73.211(5)
_cell_angle_gamma 80.247(2)
_cell_formula_units_Z 2
_cell_length_a 10.9741(5)
_cell_length_b 13.6758(9)
_cell_length_c 17.5503(9)
_cell_measurement_reflns_used 18289
_cell_measurement_temperature 173(2)
_cell_measurement_theta_max 30.034
_cell_measurement_theta_min 0.998
_cell_volume 2483.3(2)
_computing_cell_refinement 'HKL Scalepack (Otwinowski & Minor 1997)'
_computing_data_reduction 'HKL Denzo and Scalepack (Otwinowski & Minor 1997)'
_computing_molecular_graphics ORTEP-3
_computing_publication_material PLATON
_computing_structure_refinement 'SHELXL-97 (Sheldrick, 1997)'
_computing_structure_solution 'SHELXS-97 (Sheldrick, 1997)'
_diffrn_ambient_temperature 173(2)
_diffrn_detector_area_resol_mean 9
_diffrn_measured_fraction_theta_full 0.995
_diffrn_measured_fraction_theta_max 0.995
_diffrn_measurement_device_type KappaCCD
_diffrn_measurement_method CCD
_diffrn_radiation_monochromator graphite
_diffrn_radiation_probe x-ray
_diffrn_radiation_type MoK\a
_diffrn_radiation_wavelength 0.71073
_diffrn_reflns_av_R_equivalents 0.0570
_diffrn_reflns_av_sigmaI/netI 0.0783
_diffrn_reflns_limit_h_max 12
_diffrn_reflns_limit_h_min -15
_diffrn_reflns_limit_k_max 18
_diffrn_reflns_limit_k_min -19
_diffrn_reflns_limit_l_max 24
_diffrn_reflns_limit_l_min -24
_diffrn_reflns_number 28663
_diffrn_reflns_theta_full 30.04
_diffrn_reflns_theta_max 30.04
_diffrn_reflns_theta_min 1.21
_diffrn_source 'fine-focus sealed tube'
_exptl_absorpt_coefficient_mu 9.638
_exptl_absorpt_correction_T_max 0.486
_exptl_absorpt_correction_T_min 0.352
_exptl_absorpt_correction_type multi-scan
_exptl_absorpt_process_details 'L. Spek, J. Appl.Cryst. 2003, 36, 7, B. Blessing, Acta Cryst, 1995, A51, 33'
_exptl_crystal_colour colorless
_exptl_crystal_density_diffrn 2.281
_exptl_crystal_density_method 'not measured'
_exptl_crystal_description prism
_exptl_crystal_F_000 1592
_exptl_crystal_size_max 0.16
_exptl_crystal_size_mid 0.08
_exptl_crystal_size_min 0.08
_refine_diff_density_max 1.530
_refine_diff_density_min -3.618
_refine_diff_density_rms 0.218
_refine_ls_extinction_method none
_refine_ls_goodness_of_fit_ref 0.999
_refine_ls_hydrogen_treatment constr
_refine_ls_matrix_type full
_refine_ls_number_parameters 568
_refine_ls_number_reflns 14475
_refine_ls_number_restraints 0
_refine_ls_restrained_S_all 0.999
_refine_ls_R_factor_all 0.0800
_refine_ls_R_factor_gt 0.0472
_refine_ls_shift/su_max 0.001
_refine_ls_shift/su_mean 0.000
_refine_ls_structure_factor_coef Fsqd
_refine_ls_weighting_details 'calc w=1/[\s^2^(Fo^2^)+(0.0541P)^2^+0.0000P] where P=(Fo^2^+2Fc^2^)/3'
_refine_ls_weighting_scheme calc
_refine_ls_wR_factor_gt 0.1036
_refine_ls_wR_factor_ref 0.1179
_reflns_number_gt 10108
_reflns_number_total 14475
_reflns_threshold_expression >2sigma(I)
_cod_data_source_file c0dt01782e.txt
_cod_data_source_block compound5
_cod_database_code 7015629

loop_
_symmetry_equiv_pos_as_xyz
'x, y, z'
'-x, -y, -z'

loop_
_atom_site_label
_atom_site_type_symbol
_atom_site_fract_x
_atom_site_fract_y
_atom_site_fract_z
_atom_site_U_iso_or_equiv
_atom_site_adp_type
_atom_site_occupancy
_atom_site_symmetry_multiplicity
_atom_site_calc_flag
_atom_site_refinement_flags
_atom_site_disorder_assembly
_atom_site_disorder_group
Pt1 Pt 0.11010(2) 0.776400(16) 0.232112(12) 0.02500(6) Uani 1 1 d . . .
Au1 Au 0.22797(3) 0.94795(2) -0.031277(14) 0.04454(9) Uani 1 1 d . . .
Au2 Au 0.17027(2) 0.681348(18) 0.503417(13) 0.03206(7) Uani 1 1 d . . .
P1 P 0.22971(16) 0.86479(12) 0.14121(8) 0.0293(3) Uani 1 1 d . . .
P2 P 0.20540(15) 0.78269(11) 0.32893(8) 0.0261(3) Uani 1 1 d . . .
S1 S -0.0210(2) 0.8101(2) 0.01012(11) 0.0601(6) Uani 1 1 d . . .
S2 S -0.06619(19) 0.60343(15) 0.44387(11) 0.0462(4) Uani 1 1 d . . .
N1 N 0.1567(6) 0.8749(4) 0.0675(3) 0.0354(13) Uani 1 1 d . . .
N2 N 0.0205(5) 0.7707(4) 0.1438(3) 0.0329(12) Uani 1 1 d . . .
N3 N -0.0803(6) 0.7227(5) 0.1431(3) 0.0491(16) Uani 1 1 d . . .
N4 N 0.1285(5) 0.7096(4) 0.4000(3) 0.0296(11) Uani 1 1 d . . .
N5 N 0.0000(5) 0.6938(4) 0.3149(3) 0.0319(11) Uani 1 1 d . . .
N6 N -0.1017(5) 0.6498(4) 0.3085(3) 0.0412(13) Uani 1 1 d . . .
C1 C 0.0613(6) 0.8221(5) 0.0776(3) 0.0357(15) Uani 1 1 d . . .
C2 C -0.1110(8) 0.7370(7) 0.0786(4) 0.063(2) Uani 1 1 d . . .
H2 H -0.1789 0.7094 0.0685 0.075 Uiso 1 1 calc R . .
C3 C 0.2277(7) 0.9910(5) 0.1692(3) 0.0388(16) Uani 1 1 d . . .
C4 C 0.1158(8) 1.0607(5) 0.1759(4) 0.0468(18) Uani 1 1 d . . .
H4 H 0.0464 1.0430 0.1600 0.056 Uiso 1 1 calc R . .
C5 C 0.1067(11) 1.1562(6) 0.2060(5) 0.066(3) Uani 1 1 d . . .
H5 H 0.0294 1.2029 0.2126 0.079 Uiso 1 1 calc R . .
C6 C 0.2085(11) 1.1836(6) 0.2263(5) 0.065(3) Uani 1 1 d . . .
H6 H 0.2027 1.2499 0.2444 0.078 Uiso 1 1 calc R . .
C7 C 0.3192(10) 1.1152(6) 0.2205(4) 0.062(3) Uani 1 1 d . . .
H7 H 0.3880 1.1338 0.2365 0.075 Uiso 1 1 calc R . .
C8 C 0.3299(8) 1.0194(5) 0.1915(3) 0.0416(17) Uani 1 1 d . . .
H8 H 0.4068 0.9728 0.1866 0.050 Uiso 1 1 calc R . .
C9 C 0.3941(6) 0.8073(5) 0.0927(3) 0.0344(14) Uani 1 1 d . . .
C10 C 0.4309(7) 0.7063(5) 0.0974(4) 0.0396(16) Uani 1 1 d . . .
H10 H 0.3746 0.6694 0.1330 0.047 Uiso 1 1 calc R . .
C11 C 0.5521(7) 0.6577(6) 0.0493(4) 0.0482(19) Uani 1 1 d . . .
H11 H 0.5785 0.5884 0.0528 0.058 Uiso 1 1 calc R . .
C12 C 0.6311(7) 0.7119(7) -0.0024(4) 0.052(2) Uani 1 1 d . . .
H12 H 0.7109 0.6786 -0.0366 0.062 Uiso 1 1 calc R . .
C13 C 0.5984(7) 0.8140(6) -0.0065(4) 0.049(2) Uani 1 1 d . . .
H13 H 0.6569 0.8502 -0.0411 0.059 Uiso 1 1 calc R . .
C14 C 0.4794(7) 0.8626(6) 0.0404(3) 0.0421(16) Uani 1 1 d . . .
H14 H 0.4553 0.9323 0.0377 0.051 Uiso 1 1 calc R . .
C15 C 0.0322(6) 0.6755(4) 0.3826(4) 0.0323(14) Uani 1 1 d . . .
C16 C -0.1447(7) 0.6000(6) 0.3707(4) 0.0517(19) Uani 1 1 d . . .
H16 H -0.2137 0.5642 0.3761 0.062 Uiso 1 1 calc R . .
C17 C 0.1857(6) 0.9022(4) 0.3773(3) 0.0264(12) Uani 1 1 d . . .
C18 C 0.2578(7) 0.9187(5) 0.4283(3) 0.0376(15) Uani 1 1 d . . .
H18 H 0.3224 0.8670 0.4360 0.045 Uiso 1 1 calc R . .
C19 C 0.2354(7) 1.0095(5) 0.4673(4) 0.0434(17) Uani 1 1 d . . .
H19 H 0.2845 1.0208 0.5019 0.052 Uiso 1 1 calc R . .
C20 C 0.1401(7) 1.0851(5) 0.4559(4) 0.0417(16) Uani 1 1 d . . .
H20 H 0.1252 1.1480 0.4824 0.050 Uiso 1 1 calc R . .
C21 C 0.0680(7) 1.0693(5) 0.4070(4) 0.0411(16) Uani 1 1 d . . .
H21 H 0.0025 1.1208 0.4002 0.049 Uiso 1 1 calc R . .
C22 C 0.0908(6) 0.9775(5) 0.3670(3) 0.0343(14) Uani 1 1 d . . .
H22 H 0.0412 0.9666 0.3327 0.041 Uiso 1 1 calc R . .
C23 C 0.3737(6) 0.7277(5) 0.3042(3) 0.0287(13) Uani 1 1 d . . .
C24 C 0.4704(6) 0.7845(5) 0.2800(3) 0.0328(14) Uani 1 1 d . . .
H24 H 0.4481 0.8548 0.2805 0.039 Uiso 1 1 calc R . .
C25 C 0.5984(7) 0.7403(6) 0.2554(4) 0.0412(16) Uani 1 1 d . . .
H25 H 0.6639 0.7802 0.2405 0.049 Uiso 1 1 calc R . .
C26 C 0.6317(7) 0.6387(6) 0.2524(4) 0.0448(17) Uani 1 1 d . . .
H26 H 0.7200 0.6082 0.2342 0.054 Uiso 1 1 calc R . .
C27 C 0.5348(8) 0.5799(5) 0.2762(4) 0.0457(18) Uani 1 1 d . . .
H27 H 0.5584 0.5097 0.2757 0.055 Uiso 1 1 calc R . .
C28 C 0.4057(6) 0.6230(5) 0.3003(3) 0.0353(14) Uani 1 1 d . . .
H28 H 0.3400 0.5832 0.3139 0.042 Uiso 1 1 calc R . .
C29 C 0.6097(9) 0.2987(6) 0.1326(5) 0.068(3) Uani 1 1 d . . .
H29 H 0.6020 0.2370 0.1057 0.081 Uiso 1 1 calc R . .
C30 C 0.4509(9) 0.3159(6) 0.4380(5) 0.059(2) Uani 1 1 d . . .
H30 H 0.5430 0.3065 0.4044 0.070 Uiso 1 1 calc R . .
C31 C 0.7007(7) 0.0177(6) 0.3189(4) 0.0487(18) Uani 1 1 d . . .
H31 H 0.6996 0.0292 0.2627 0.058 Uiso 1 1 calc R . .
C32A C 0.0663(17) 0.4969(14) 0.1859(10) 0.053(5) Uani 0.50 1 d P A 1
H32A H 0.0038 0.5598 0.2054 0.064 Uiso 0.50 1 calc PR A 1
C32B C 0.0237(19) 0.5072(14) 0.1448(11) 0.064(5) Uani 0.50 1 d P B 2
H32B H -0.0284 0.5729 0.1680 0.076 Uiso 0.50 1 calc PR B 2
Cl1 Cl 0.3156(3) 1.03053(18) -0.13884(10) 0.0708(7) Uani 1 1 d . . .
Cl2 Cl 0.2121(2) 0.64748(14) 0.61941(10) 0.0524(5) Uani 1 1 d . . .
Cl3 Cl 0.4550(3) 0.3674(2) 0.17141(16) 0.0828(8) Uani 1 1 d . . .
Cl4 Cl 0.7066(3) 0.3653(2) 0.06140(16) 0.0893(8) Uani 1 1 d . . .
Cl5 Cl 0.6812(3) 0.2635(2) 0.20746(17) 0.0989(9) Uani 1 1 d . . .
Cl6 Cl 0.3921(3) 0.44388(18) 0.45487(16) 0.0807(7) Uani 1 1 d . . .
Cl7 Cl 0.3626(3) 0.2653(3) 0.38601(19) 0.1047(10) Uani 1 1 d . . .
Cl8 Cl 0.4453(3) 0.2573(3) 0.52561(15) 0.1162(13) Uani 1 1 d . . .
Cl9 Cl 0.7545(2) 0.11857(15) 0.35330(12) 0.0549(5) Uani 1 1 d . . .
Cl10 Cl 0.8044(2) -0.09388(16) 0.32043(14) 0.0641(6) Uani 1 1 d . . .
Cl11 Cl 0.5445(2) 0.00983(18) 0.37644(15) 0.0769(7) Uani 1 1 d . . .
Cl12 Cl 0.1286(5) 0.4537(3) 0.2594(2) 0.0625(12) Uani 0.50 1 d P A 1
Cl13 Cl -0.0135(7) 0.4124(6) 0.1525(4) 0.0714(17) Uani 0.50 1 d P A 1
Cl14 Cl 0.1931(7) 0.5227(5) 0.0998(3) 0.075(2) Uani 0.50 1 d P A 1
Cl15 Cl 0.1739(9) 0.5054(8) 0.1497(6) 0.147(5) Uani 0.50 1 d P B 2
Cl16 Cl 0.0252(8) 0.5003(5) 0.0419(3) 0.118(3) Uani 0.50 1 d P . 2
Cl17 Cl -0.0570(10) 0.4176(6) 0.1926(5) 0.113(3) Uani 0.50 1 d P B 2

loop_
_atom_site_aniso_label
_atom_site_aniso_U_11
_atom_site_aniso_U_22
_atom_site_aniso_U_33
_atom_site_aniso_U_23
_atom_site_aniso_U_13
_atom_site_aniso_U_12
Pt1 0.02530(12) 0.02526(12) 0.02591(11) 0.00018(8) -0.00771(9) -0.00787(9)
Au1 0.0585(2) 0.05137(18) 0.02540(13) 0.00482(11) -0.01244(12) -0.01385(15)
Au2 0.03674(15) 0.03374(14) 0.02846(12) 0.00498(9) -0.00966(10) -0.01362(11)
P1 0.0335(9) 0.0314(9) 0.0232(7) 0.0015(6) -0.0062(6) -0.0096(7)
P2 0.0249(8) 0.0280(8) 0.0266(7) 0.0025(6) -0.0064(6) -0.0097(6)
S1 0.0448(12) 0.1060(19) 0.0366(9) 0.0018(10) -0.0212(8) -0.0162(12)
S2 0.0418(11) 0.0540(11) 0.0524(10) 0.0251(8) -0.0180(8) -0.0282(9)
N1 0.045(3) 0.040(3) 0.020(2) 0.004(2) -0.011(2) -0.005(3)
N2 0.026(3) 0.044(3) 0.031(3) -0.004(2) -0.010(2) -0.009(2)
N3 0.040(4) 0.068(4) 0.044(3) -0.009(3) -0.012(3) -0.022(3)
N4 0.027(3) 0.033(3) 0.032(3) 0.011(2) -0.009(2) -0.015(2)
N5 0.031(3) 0.028(3) 0.040(3) 0.005(2) -0.012(2) -0.011(2)
N6 0.035(3) 0.041(3) 0.057(3) 0.011(3) -0.024(3) -0.018(3)
C1 0.027(3) 0.053(4) 0.025(3) -0.008(3) -0.009(2) -0.001(3)
C2 0.047(5) 0.105(7) 0.050(5) 0.003(4) -0.023(4) -0.036(5)
C3 0.059(5) 0.031(3) 0.022(3) 0.004(2) -0.002(3) -0.013(3)
C4 0.059(5) 0.033(4) 0.040(4) -0.005(3) -0.003(3) -0.006(4)
C5 0.094(8) 0.036(4) 0.054(5) 0.009(3) -0.008(5) 0.001(5)
C6 0.110(9) 0.030(4) 0.053(5) 0.000(3) -0.013(5) -0.027(5)
C7 0.104(8) 0.044(5) 0.041(4) 0.006(3) -0.008(4) -0.044(5)
C8 0.061(5) 0.041(4) 0.026(3) 0.007(3) -0.008(3) -0.029(4)
C9 0.035(4) 0.046(4) 0.024(3) -0.001(3) -0.008(2) -0.013(3)
C10 0.043(4) 0.041(4) 0.038(3) -0.001(3) -0.015(3) -0.011(3)
C11 0.048(5) 0.049(4) 0.047(4) -0.021(3) -0.017(3) 0.001(4)
C12 0.036(4) 0.079(6) 0.036(4) -0.022(4) -0.008(3) 0.000(4)
C13 0.038(4) 0.080(6) 0.030(3) -0.002(3) -0.003(3) -0.024(4)
C14 0.043(4) 0.053(4) 0.031(3) 0.007(3) -0.008(3) -0.015(3)
C15 0.028(3) 0.024(3) 0.043(3) 0.007(2) -0.009(3) -0.003(3)
C16 0.047(5) 0.057(5) 0.064(5) 0.024(4) -0.022(4) -0.034(4)
C17 0.027(3) 0.025(3) 0.027(3) -0.002(2) -0.005(2) -0.008(2)
C18 0.039(4) 0.045(4) 0.033(3) 0.001(3) -0.012(3) -0.015(3)
C19 0.047(4) 0.055(5) 0.032(3) -0.008(3) -0.010(3) -0.019(4)
C20 0.044(4) 0.040(4) 0.038(4) -0.010(3) -0.002(3) -0.016(3)
C21 0.036(4) 0.037(4) 0.041(4) -0.001(3) 0.001(3) -0.002(3)
C22 0.037(4) 0.033(3) 0.030(3) -0.003(2) -0.007(3) -0.005(3)
C23 0.027(3) 0.035(3) 0.026(3) 0.002(2) -0.008(2) -0.011(3)
C24 0.032(4) 0.034(3) 0.033(3) -0.002(2) -0.009(3) -0.009(3)
C25 0.030(4) 0.058(5) 0.038(3) -0.004(3) -0.009(3) -0.015(3)
C26 0.031(4) 0.053(5) 0.051(4) -0.010(3) -0.016(3) -0.003(3)
C27 0.060(5) 0.028(4) 0.053(4) 0.011(3) -0.025(4) -0.007(3)
C28 0.028(4) 0.040(4) 0.039(3) 0.003(3) -0.010(3) -0.008(3)
C29 0.079(7) 0.048(5) 0.088(6) -0.008(4) -0.041(5) -0.011(5)
C30 0.053(5) 0.062(6) 0.056(5) 0.006(4) -0.016(4) 0.003(4)
C31 0.041(4) 0.065(5) 0.041(4) -0.003(3) -0.012(3) -0.014(4)
C32A 0.026(9) 0.061(12) 0.062(11) -0.012(9) -0.009(8) 0.016(8)
C32B 0.050(12) 0.051(11) 0.065(12) 0.007(9) 0.022(9) -0.009(9)
Cl1 0.0980(18) 0.0935(17) 0.0323(9) 0.0196(9) -0.0201(10) -0.0469(14)
Cl2 0.0781(15) 0.0556(11) 0.0380(9) 0.0122(8) -0.0280(9) -0.0328(10)
Cl3 0.0723(17) 0.0864(19) 0.1017(18) -0.0164(14) -0.0469(14) -0.0069(14)
Cl4 0.092(2) 0.089(2) 0.0863(17) 0.0081(14) -0.0347(15) 0.0016(16)
Cl5 0.103(2) 0.100(2) 0.1025(19) 0.0310(16) -0.0542(18) -0.0020(18)
Cl6 0.0763(17) 0.0526(14) 0.1033(18) 0.0088(12) -0.0041(14) -0.0226(12)
Cl7 0.088(2) 0.118(3) 0.109(2) -0.0444(18) -0.0262(17) -0.0213(18)
Cl8 0.105(2) 0.140(3) 0.0655(15) 0.0379(16) -0.0045(14) 0.047(2)
Cl9 0.0603(13) 0.0484(11) 0.0677(12) 0.0013(9) -0.0318(10) -0.0180(10)
Cl10 0.0500(12) 0.0543(12) 0.0901(15) -0.0298(11) -0.0327(11) 0.0088(10)
Cl11 0.0416(12) 0.0700(16) 0.1093(18) -0.0268(13) -0.0030(12) -0.0144(11)
Cl12 0.067(3) 0.047(2) 0.069(3) -0.0094(19) -0.027(2) 0.017(2)
Cl13 0.085(5) 0.062(3) 0.076(4) 0.001(3) -0.026(3) -0.034(3)
Cl14 0.065(4) 0.051(3) 0.087(4) -0.010(3) 0.010(3) -0.011(2)
Cl15 0.078(7) 0.141(9) 0.217(11) -0.122(9) -0.059(8) 0.031(6)
Cl16 0.177(7) 0.111(5) 0.057(3) -0.023(3) -0.022(4) -0.017(5)
Cl17 0.130(8) 0.047(3) 0.144(8) 0.020(5) -0.009(6) -0.020(4)

loop_
_atom_type_symbol
_atom_type_description
_atom_type_scat_dispersion_real
_atom_type_scat_dispersion_imag
_atom_type_scat_source
C C 0.0033 0.0016 'International Tables Vol C Tables 4.2.6.8 and 6.1.1.4'
H H 0.0000 0.0000 'International Tables Vol C Tables 4.2.6.8 and 6.1.1.4'
N N 0.0061 0.0033 'International Tables Vol C Tables 4.2.6.8 and 6.1.1.4'
Au Au -2.0133 8.8022 'International Tables Vol C Tables 4.2.6.8 and 6.1.1.4'
Cl Cl 0.1484 0.1585 'International Tables Vol C Tables 4.2.6.8 and 6.1.1.4'
P P 0.1023 0.0942 'International Tables Vol C Tables 4.2.6.8 and 6.1.1.4'
Pt Pt -1.7033 8.3905 'International Tables Vol C Tables 4.2.6.8 and 6.1.1.4'
S S 0.1246 0.1234 'International Tables Vol C Tables 4.2.6.8 and 6.1.1.4'

loop_
_geom_angle_atom_site_label_1
_geom_angle_atom_site_label_2
_geom_angle_atom_site_label_3
_geom_angle
_geom_angle_site_symmetry_1
_geom_angle_site_symmetry_3
_geom_angle_publ_flag
N5 Pt1 N2 98.4(2) . . ?
N5 Pt1 P1 179.38(14) . . ?
N2 Pt1 P1 81.13(15) . . ?
N5 Pt1 P2 81.11(14) . . ?
N2 Pt1 P2 179.42(14) . . ?
P1 Pt1 P2 99.33(6) . . ?
N1 Au1 Cl1 177.08(17) . . ?
N4 Au2 Cl2 178.38(15) . . ?
N1 P1 C3 104.2(3) . . ?
N1 P1 C9 104.5(3) . . ?
C3 P1 C9 108.9(3) . . ?
N1 P1 Pt1 103.7(2) . . ?
C3 P1 Pt1 117.0(2) . . ?
C9 P1 Pt1 116.8(2) . . ?
N4 P2 C23 104.9(3) . . ?
N4 P2 C17 106.2(3) . . ?
C23 P2 C17 107.8(3) . . ?
N4 P2 Pt1 103.66(18) . . ?
C23 P2 Pt1 116.14(18) . . ?
C17 P2 Pt1 116.8(2) . . ?
C1 S1 C2 87.1(3) . . ?
C15 S2 C16 88.0(3) . . ?
C1 N1 P1 114.6(4) . . ?
C1 N1 Au1 124.8(4) . . ?
P1 N1 Au1 120.3(3) . . ?
C1 N2 N3 113.5(5) . . ?
C1 N2 Pt1 117.7(4) . . ?
N3 N2 Pt1 128.8(4) . . ?
C2 N3 N2 111.0(6) . . ?
C15 N4 P2 113.6(4) . . ?
C15 N4 Au2 122.1(4) . . ?
P2 N4 Au2 124.3(3) . . ?
C15 N5 N6 114.4(5) . . ?
C15 N5 Pt1 117.5(4) . . ?
N6 N5 Pt1 128.1(4) . . ?
C16 N6 N5 111.2(5) . . ?
N1 C1 N2 122.5(5) . . ?
N1 C1 S1 125.1(5) . . ?
N2 C1 S1 112.3(5) . . ?
N3 C2 S1 116.1(6) . . ?
N3 C2 H2 122.0 . . ?
S1 C2 H2 122.0 . . ?
C4 C3 C8 119.2(6) . . ?
C4 C3 P1 118.6(6) . . ?
C8 C3 P1 122.0(6) . . ?
C5 C4 C3 119.5(8) . . ?
C5 C4 H4 120.2 . . ?
C3 C4 H4 120.2 . . ?
C6 C5 C4 120.6(9) . . ?
C6 C5 H5 119.7 . . ?
C4 C5 H5 119.7 . . ?
C5 C6 C7 120.3(8) . . ?
C5 C6 H6 119.8 . . ?
C7 C6 H6 119.8 . . ?
C6 C7 C8 120.0(9) . . ?
C6 C7 H7 120.0 . . ?
C8 C7 H7 120.0 . . ?
C7 C8 C3 120.3(8) . . ?
C7 C8 H8 119.9 . . ?
C3 C8 H8 119.9 . . ?
C10 C9 C14 119.9(6) . . ?
C10 C9 P1 119.5(5) . . ?
C14 C9 P1 119.9(5) . . ?
C9 C10 C11 120.1(7) . . ?
C9 C10 H10 120.0 . . ?
C11 C10 H10 120.0 . . ?
C12 C11 C10 119.0(7) . . ?
C12 C11 H11 120.5 . . ?
C10 C11 H11 120.5 . . ?
C11 C12 C13 122.1(7) . . ?
C11 C12 H12 119.0 . . ?
C13 C12 H12 119.0 . . ?
C14 C13 C12 119.4(7) . . ?
C14 C13 H13 120.3 . . ?
C12 C13 H13 120.3 . . ?
C13 C14 C9 119.5(7) . . ?
C13 C14 H14 120.3 . . ?
C9 C14 H14 120.3 . . ?
N4 C15 N5 124.0(6) . . ?
N4 C15 S2 124.4(5) . . ?
N5 C15 S2 111.7(5) . . ?
N6 C16 S2 114.7(5) . . ?
N6 C16 H16 122.6 . . ?
S2 C16 H16 122.6 . . ?
C22 C17 C18 119.6(6) . . ?
C22 C17 P2 118.5(4) . . ?
C18 C17 P2 121.8(5) . . ?
C19 C18 C17 120.1(6) . . ?
C19 C18 H18 120.0 . . ?
C17 C18 H18 120.0 . . ?
C18 C19 C20 119.7(6) . . ?
C18 C19 H19 120.1 . . ?
C20 C19 H19 120.1 . . ?
C21 C20 C19 120.6(6) . . ?
C21 C20 H20 119.7 . . ?
C19 C20 H20 119.7 . . ?
C20 C21 C22 119.9(7) . . ?
C20 C21 H21 120.1 . . ?
C22 C21 H21 120.1 . . ?
C17 C22 C21 120.1(6) . . ?
C17 C22 H22 119.9 . . ?
C21 C22 H22 119.9 . . ?
C24 C23 C28 120.0(6) . . ?
C24 C23 P2 121.6(5) . . ?
C28 C23 P2 117.9(5) . . ?
C25 C24 C23 120.8(6) . . ?
C25 C24 H24 119.6 . . ?
C23 C24 H24 119.6 . . ?
C26 C25 C24 120.1(7) . . ?
C26 C25 H25 119.9 . . ?
C24 C25 H25 119.9 . . ?
C25 C26 C27 119.8(7) . . ?
C25 C26 H26 120.1 . . ?
C27 C26 H26 120.1 . . ?
C28 C27 C26 120.8(7) . . ?
C28 C27 H27 119.6 . . ?
C26 C27 H27 119.6 . . ?
C27 C28 C23 118.4(6) . . ?
C27 C28 H28 120.8 . . ?
C23 C28 H28 120.8 . . ?
Cl5 C29 Cl3 111.4(5) . . ?
Cl5 C29 Cl4 110.6(5) . . ?
Cl3 C29 Cl4 110.7(5) . . ?
Cl5 C29 H29 108.0 . . ?
Cl3 C29 H29 108.0 . . ?
Cl4 C29 H29 108.0 . . ?
Cl8 C30 Cl7 111.1(5) . . ?
Cl8 C30 Cl6 111.4(4) . . ?
Cl7 C30 Cl6 109.2(5) . . ?
Cl8 C30 H30 108.3 . . ?
Cl7 C30 H30 108.3 . . ?
Cl6 C30 H30 108.3 . . ?
Cl11 C31 Cl10 109.9(4) . . ?
Cl11 C31 Cl9 110.4(4) . . ?
Cl10 C31 Cl9 111.1(4) . . ?
Cl11 C31 H31 108.5 . . ?
Cl10 C31 H31 108.5 . . ?
Cl9 C31 H31 108.5 . . ?
Cl12 C32A Cl13 113.3(11) . . ?
Cl12 C32A Cl14 110.5(10) . . ?
Cl13 C32A Cl14 106.4(9) . . ?
Cl12 C32A H32A 108.8 . . ?
Cl13 C32A H32A 108.8 . . ?
Cl14 C32A H32A 108.8 . . ?
Cl15 C32B Cl17 117.6(14) . . ?
Cl15 C32B Cl16 109.6(10) . . ?
Cl17 C32B Cl16 107.2(12) . . ?
Cl15 C32B H32B 107.3 . . ?
Cl17 C32B H32B 107.3 . . ?
Cl16 C32B H32B 107.3 . . ?
Cl16 Cl16 C32B 161.8(10) 2_565 . ?

loop_
_geom_bond_atom_site_label_1
_geom_bond_atom_site_label_2
_geom_bond_distance
_geom_bond_site_symmetry_2
_geom_bond_publ_flag
Pt1 N5 2.063(5) . ?
Pt1 N2 2.070(5) . ?
Pt1 P1 2.2383(16) . ?
Pt1 P2 2.2469(15) . ?
Au1 N1 2.014(5) . ?
Au1 Cl1 2.2431(19) . ?
Au2 N4 2.014(5) . ?
Au2 Cl2 2.2394(16) . ?
P1 N1 1.700(5) . ?
P1 C3 1.795(7) . ?
P1 C9 1.801(7) . ?
P2 N4 1.707(5) . ?
P2 C23 1.800(6) . ?
P2 C17 1.803(6) . ?
S1 C1 1.708(6) . ?
S1 C2 1.743(9) . ?
S2 C15 1.720(6) . ?
S2 C16 1.746(7) . ?
N1 C1 1.339(9) . ?
N2 C1 1.353(8) . ?
N2 N3 1.382(8) . ?
N3 C2 1.275(9) . ?
N4 C15 1.337(8) . ?
N5 C15 1.342(8) . ?
N5 N6 1.387(7) . ?
N6 C16 1.292(8) . ?
C2 H2 0.9500 . ?
C3 C4 1.398(10) . ?
C3 C8 1.403(10) . ?
C4 C5 1.393(11) . ?
C4 H4 0.9500 . ?
C5 C6 1.374(13) . ?
C5 H5 0.9500 . ?
C6 C7 1.381(13) . ?
C6 H6 0.9500 . ?
C7 C8 1.385(9) . ?
C7 H7 0.9500 . ?
C8 H8 0.9500 . ?
C9 C10 1.381(9) . ?
C9 C14 1.420(9) . ?
C10 C11 1.409(10) . ?
C10 H10 0.9500 . ?
C11 C12 1.368(11) . ?
C11 H11 0.9500 . ?
C12 C13 1.388(11) . ?
C12 H12 0.9500 . ?
C13 C14 1.386(10) . ?
C13 H13 0.9500 . ?
C14 H14 0.9500 . ?
C16 H16 0.9500 . ?
C17 C22 1.385(8) . ?
C17 C18 1.396(8) . ?
C18 C19 1.376(9) . ?
C18 H18 0.9500 . ?
C19 C20 1.397(10) . ?
C19 H19 0.9500 . ?
C20 C21 1.364(10) . ?
C20 H20 0.9500 . ?
C21 C22 1.394(9) . ?
C21 H21 0.9500 . ?
C22 H22 0.9500 . ?
C23 C24 1.386(8) . ?
C23 C28 1.413(9) . ?
C24 C25 1.376(9) . ?
C24 H24 0.9500 . ?
C25 C26 1.373(10) . ?
C25 H25 0.9500 . ?
C26 C27 1.406(10) . ?
C26 H26 0.9500 . ?
C27 C28 1.383(10) . ?
C27 H27 0.9500 . ?
C28 H28 0.9500 . ?
C29 Cl5 1.739(9) . ?
C29 Cl3 1.743(10) . ?
C29 Cl4 1.748(10) . ?
C29 H29 1.0000 . ?
C30 Cl8 1.715(8) . ?
C30 Cl7 1.733(9) . ?
C30 Cl6 1.757(8) . ?
C30 H30 1.0000 . ?
C31 Cl11 1.740(8) . ?
C31 Cl10 1.747(8) . ?
C31 Cl9 1.766(8) . ?
C31 H31 1.0000 . ?
C32A Cl12 1.683(18) . ?
C32A Cl13 1.76(2) . ?
C32A Cl14 1.811(19) . ?
C32A H32A 1.0000 . ?
C32B Cl15 1.67(2) . ?
C32B Cl17 1.704(19) . ?
C32B Cl16 1.80(2) . ?
C32B H32B 1.0000 . ?
Cl16 Cl16 1.717(12) 2_565 ?
